data_4027361
loop_
_publ_author_name
'Tatsuki Takahashi'
'Takashi Konno'
'Kenichi Ogata'
'Shin-ichi Fukuzawa'

_publ_section_title
;
 Stereochemistry of Substitution of the \a-Dimethylamino Group by
 Dialkylzinc in Chiral Benzylferrocene
;
_journal_name_full 'Journal of Organic Chemistry'
_journal_page_first 6638
_journal_page_last 6642
_journal_paper_doi 10.1021/jo3012013
_journal_volume 77
_journal_year 2012
_chemical_absolute_configuration ad
_chemical_formula_moiety 'C18 H18 Fe'
_chemical_formula_sum 'C18 H18 Fe'
_chemical_formula_weight 290.19
_space_group_IT_number 19
_symmetry_cell_setting orthorhombic
_symmetry_Int_Tables_number 19
_symmetry_space_group_name_Hall 'P 2ac 2ab'
_symmetry_space_group_name_H-M 'P 21 21 21'
_atom_sites_solution_hydrogens geom
_atom_sites_solution_primary direct
_atom_sites_solution_secondary difmap
_cell_angle_alpha 90.0000
_cell_angle_beta 90.0000
_cell_angle_gamma 90.0000
_cell_formula_units_Z 4
_cell_length_a 7.5254(4)
_cell_length_b 8.5763(5)
_cell_length_c 21.9048(10)
_cell_measurement_reflns_used 8867
_cell_measurement_temperature 183
_cell_measurement_theta_max 27.48
_cell_measurement_theta_min 3.02
_cell_volume 1413.74(13)
_computing_cell_refinement 'RAPID AUTO'
_computing_data_collection 'RAPID AUTO (Rigaku, ????)'
_computing_data_reduction 'RAPID AUTO'
_computing_molecular_graphics 'CrystalStructure 4.0'
_computing_publication_material 'CrystalStructure 4.0 (Rigaku, 2010)'
_computing_structure_refinement 'CRYSTALS (Carruthers, et al., 1999)'
_computing_structure_solution SIR97
_diffrn_ambient_temperature 183
_diffrn_detector_area_resol_mean 10.000
_diffrn_measured_fraction_theta_full 0.997
_diffrn_measured_fraction_theta_max 0.997
_diffrn_measurement_device_type 'Rigaku R-AXIS RAPID'
_diffrn_measurement_method \w
_diffrn_radiation_type 'Mo K\a'
_diffrn_radiation_wavelength 0.71075
_diffrn_reflns_av_R_equivalents 0.0422
_diffrn_reflns_limit_h_max 9
_diffrn_reflns_limit_h_min -9
_diffrn_reflns_limit_k_max 11
_diffrn_reflns_limit_k_min -11
_diffrn_reflns_limit_l_max 28
_diffrn_reflns_limit_l_min -25
_diffrn_reflns_number 13753
_diffrn_reflns_theta_full 27.48
_diffrn_reflns_theta_max 27.48
_diffrn_standards_number 0
_exptl_absorpt_coefficient_mu 1.048
_exptl_absorpt_correction_T_max 0.959
_exptl_absorpt_correction_T_min 0.863
_exptl_absorpt_correction_type numerical
_exptl_absorpt_process_details 'NUMABS (Rigaku, 1999)'
_exptl_crystal_colour orange
_exptl_crystal_density_diffrn 1.363
_exptl_crystal_description plate
_exptl_crystal_F_000 608.00
_exptl_crystal_size_max 0.210
_exptl_crystal_size_mid 0.100
_exptl_crystal_size_min 0.040
_refine_diff_density_max 0.385
_refine_diff_density_min -0.310
_refine_ls_abs_structure_details 'Flack, H. D. (1983), Acta Cryst. A39, 876-881.  1352 Friedel Pairs'
_refine_ls_abs_structure_Flack -0.008(13)
_refine_ls_extinction_method none
_refine_ls_goodness_of_fit_ref 1.000
_refine_ls_hydrogen_treatment constr
_refine_ls_number_parameters 191
_refine_ls_number_reflns 3230
_refine_ls_R_factor_gt 0.0277
_refine_ls_shift/su_max 0.000
_refine_ls_structure_factor_coef Fsqd
_refine_ls_weighting_details 'w = 1/[1.9370\s(Fo^2^)]/(4Fo^2^)'
_refine_ls_weighting_scheme calc
_refine_ls_wR_factor_ref 0.0490
_reflns_number_gt 3052
_reflns_number_total 3230
_reflns_threshold_expression F^2^>2.0\s(F^2^)
_cod_data_source_file jo3012013_si_006.cif
_cod_data_source_block C18H18Fe
_cod_original_cell_volume 1413.74(12)
_cod_database_code 4027361

loop_
_symmetry_equiv_pos_site_id
_symmetry_equiv_pos_as_xyz
1 +X,+Y,+Z
2 1/2+X,1/2-Y,-Z
3 -X,1/2+Y,1/2-Z
4 1/2-X,-Y,1/2+Z

loop_
_atom_site_label
_atom_site_type_symbol
_atom_site_fract_x
_atom_site_fract_y
_atom_site_fract_z
_atom_site_U_iso_or_equiv
_atom_site_adp_type
_atom_site_occupancy
_atom_site_symmetry_multiplicity
_atom_site_calc_flag
_atom_site_refinement_flags
Fe(1) Fe 0.72918(3) -0.13541(3) 0.818640(10) 0.02399(6) Uani 1.0 4 d .
C(1) C 0.5596(3) 0.0278(2) 0.85364(7) 0.0228(5) Uani 1.0 4 d .
C(2) C 0.4651(2) -0.0829(2) 0.81745(8) 0.0279(5) Uani 1.0 4 d .
C(3) C 0.5359(3) -0.0786(3) 0.75738(8) 0.0326(6) Uani 1.0 4 d .
C(4) C 0.6736(3) 0.0338(3) 0.75610(8) 0.0331(6) Uani 1.0 4 d .
C(5) C 0.6877(2) 0.09935(19) 0.81527(7) 0.0284(5) Uani 1.0 4 d .
C(6) C 0.5276(3) 0.07260(19) 0.91964(7) 0.0246(5) Uani 1.0 4 d .
C(7) C 0.4220(3) -0.0503(2) 0.95491(8) 0.0338(6) Uani 1.0 4 d .
C(8) C 0.4393(3) 0.2310(2) 0.92432(7) 0.0245(5) Uani 1.0 4 d .
C(9) C 0.2845(3) 0.2649(2) 0.89200(7) 0.0331(5) Uani 1.0 4 d .
C(10) C 0.2037(3) 0.4101(3) 0.89738(8) 0.0393(6) Uani 1.0 4 d .
C(11) C 0.2768(3) 0.5226(3) 0.93423(8) 0.0428(6) Uani 1.0 4 d .
C(12) C 0.4292(3) 0.4892(3) 0.96682(9) 0.0440(7) Uani 1.0 4 d .
C(13) C 0.5088(3) 0.3458(2) 0.96164(7) 0.0329(5) Uani 1.0 4 d .
C(14) C 0.8391(3) -0.2553(3) 0.88936(9) 0.0408(6) Uani 1.0 4 d .
C(15) C 0.7583(3) -0.3602(2) 0.84811(8) 0.0381(5) Uani 1.0 4 d .
C(16) C 0.8393(3) -0.3411(3) 0.79092(9) 0.0397(6) Uani 1.0 4 d .
C(17) C 0.9707(3) -0.2245(3) 0.79628(10) 0.0461(7) Uani 1.0 4 d .
C(18) C 0.9709(3) -0.1714(3) 0.85747(10) 0.0458(7) Uani 1.0 4 d .
H(1) H 0.3736 -0.1467 0.8312 0.0334 Uiso 1.0 4 calc R
H(2) H 0.4970 -0.1393 0.7248 0.0393 Uiso 1.0 4 calc R
H(3) H 0.7428 0.0598 0.7224 0.0399 Uiso 1.0 4 calc R
H(4) H 0.7677 0.1757 0.8277 0.0340 Uiso 1.0 4 calc R
H(5) H 0.6443 0.0814 0.9392 0.0287 Uiso 1.0 4 calc R
H(6) H 0.3091 -0.0661 0.9355 0.0409 Uiso 1.0 4 calc R
H(7) H 0.4037 -0.0153 0.9961 0.0408 Uiso 1.0 4 calc R
H(8) H 0.4870 -0.1466 0.9554 0.0405 Uiso 1.0 4 calc R
H(9) H 0.2357 0.1897 0.8664 0.0392 Uiso 1.0 4 calc R
H(10) H 0.1004 0.4319 0.8757 0.0471 Uiso 1.0 4 calc R
H(11) H 0.2225 0.6196 0.9378 0.0511 Uiso 1.0 4 calc R
H(12) H 0.4793 0.5653 0.9917 0.0527 Uiso 1.0 4 calc R
H(13) H 0.6111 0.3245 0.9839 0.0394 Uiso 1.0 4 calc R
H(14) H 0.8104 -0.2439 0.9304 0.0490 Uiso 1.0 4 calc R
H(15) H 0.6678 -0.4303 0.8571 0.0459 Uiso 1.0 4 calc R
H(16) H 0.8108 -0.3955 0.7555 0.0480 Uiso 1.0 4 calc R
H(17) H 1.0436 -0.1888 0.7650 0.0554 Uiso 1.0 4 calc R
H(18) H 1.0448 -0.0951 0.8737 0.0549 Uiso 1.0 4 calc R

loop_
_atom_site_aniso_label
_atom_site_aniso_U_11
_atom_site_aniso_U_22
_atom_site_aniso_U_33
_atom_site_aniso_U_12
_atom_site_aniso_U_13
_atom_site_aniso_U_23
Fe(1) 0.01927(11) 0.02269(12) 0.03002(12) 0.00261(11) -0.00136(10) -0.00274(11)
C(1) 0.0194(9) 0.0200(10) 0.0289(9) 0.0041(8) -0.0022(7) 0.0002(8)
C(2) 0.0190(8) 0.0294(10) 0.0353(9) 0.0039(7) -0.0043(9) -0.0026(9)
C(3) 0.0326(11) 0.0351(12) 0.0300(10) 0.0085(9) -0.0102(9) -0.0064(9)
C(4) 0.0392(12) 0.0302(11) 0.0300(10) 0.0035(9) 0.0063(8) 0.0024(9)
C(5) 0.0315(9) 0.0213(10) 0.0325(9) 0.0003(7) 0.0010(9) -0.0006(8)
C(6) 0.0236(10) 0.0251(10) 0.0250(8) 0.0017(8) -0.0028(8) 0.0012(8)
C(7) 0.0368(12) 0.0276(11) 0.0372(10) 0.0022(9) 0.0024(9) 0.0043(9)
C(8) 0.0262(10) 0.0252(10) 0.0222(9) 0.0025(8) 0.0051(8) 0.0039(8)
C(9) 0.0350(11) 0.0332(11) 0.0310(10) 0.0077(10) -0.0021(9) -0.0012(8)
C(10) 0.0357(11) 0.0450(13) 0.0373(10) 0.0156(10) 0.0062(9) 0.0114(10)
C(11) 0.0542(15) 0.0286(11) 0.0455(11) 0.0136(12) 0.0207(11) 0.0028(9)
C(12) 0.0579(15) 0.0310(12) 0.0432(12) -0.0019(11) 0.0083(11) -0.0083(10)
C(13) 0.0359(11) 0.0298(11) 0.0330(10) -0.0007(10) 0.0003(8) -0.0015(9)
C(14) 0.0420(12) 0.0419(13) 0.0385(11) 0.0182(11) -0.0092(9) -0.0008(10)
C(15) 0.0377(11) 0.0256(10) 0.0510(10) 0.0057(12) -0.0018(9) 0.0071(9)
C(16) 0.0416(11) 0.0306(12) 0.0471(11) 0.0127(10) 0.0006(9) -0.0076(10)
C(17) 0.0278(11) 0.0476(14) 0.0628(14) 0.0152(11) 0.0116(10) 0.0017(11)
C(18) 0.0261(11) 0.0431(15) 0.0681(14) 0.0075(10) -0.0155(11) -0.0067(12)

loop_
_atom_type_symbol
_atom_type_description
_atom_type_scat_dispersion_real
_atom_type_scat_dispersion_imag
_atom_type_scat_source
C C 0.0033 0.0016
;
International Tables for Crystallography
(1992, Vol. C, Tables 4.2.6.8 and 6.1.1.4)
;
H H 0.0000 0.0000
;
International Tables for Crystallography
(1992, Vol. C, Table 6.1.1.4)
;
Fe Fe 0.3463 0.8444
;
International Tables for Crystallography
(1992, Vol. C, Tables 4.2.6.8 and 6.1.1.4)
;

loop_
_geom_angle_atom_site_label_1
_geom_angle_atom_site_label_2
_geom_angle_atom_site_label_3
_geom_angle
_geom_angle_publ_flag
C(1) Fe(1) C(2) 40.92(7) yes
C(1) Fe(1) C(3) 68.76(7) yes
C(1) Fe(1) C(4) 68.69(7) yes
C(1) Fe(1) C(5) 40.67(7) yes
C(1) Fe(1) C(14) 108.32(8) yes
C(1) Fe(1) C(15) 126.46(7) yes
C(1) Fe(1) C(16) 163.15(8) yes
C(1) Fe(1) C(17) 155.06(8) yes
C(1) Fe(1) C(18) 120.41(8) yes
C(2) Fe(1) C(3) 40.79(7) yes
C(2) Fe(1) C(4) 68.54(8) yes
C(2) Fe(1) C(5) 68.40(7) yes
C(2) Fe(1) C(14) 121.18(8) yes
C(2) Fe(1) C(15) 108.49(8) yes
C(2) Fe(1) C(16) 125.68(8) yes
C(2) Fe(1) C(17) 162.27(8) yes
C(2) Fe(1) C(18) 155.79(8) yes
C(3) Fe(1) C(4) 40.64(8) yes
C(3) Fe(1) C(5) 68.34(7) yes
C(3) Fe(1) C(14) 155.79(8) yes
C(3) Fe(1) C(15) 120.64(8) yes
C(3) Fe(1) C(16) 107.48(8) yes
C(3) Fe(1) C(17) 124.72(8) yes
C(3) Fe(1) C(18) 161.98(8) yes
C(4) Fe(1) C(5) 40.66(7) yes
C(4) Fe(1) C(14) 162.63(8) yes
C(4) Fe(1) C(15) 154.84(8) yes
C(4) Fe(1) C(16) 119.90(8) yes
C(4) Fe(1) C(17) 106.81(9) yes
C(4) Fe(1) C(18) 124.97(9) yes
C(5) Fe(1) C(14) 126.07(8) yes
C(5) Fe(1) C(15) 163.52(7) yes
C(5) Fe(1) C(16) 154.78(8) yes
C(5) Fe(1) C(17) 119.97(8) yes
C(5) Fe(1) C(18) 107.60(8) yes
C(14) Fe(1) C(15) 40.51(8) yes
C(14) Fe(1) C(16) 67.96(8) yes
C(14) Fe(1) C(17) 68.28(9) yes
C(14) Fe(1) C(18) 40.58(9) yes
C(15) Fe(1) C(16) 40.16(8) yes
C(15) Fe(1) C(17) 68.01(9) yes
C(15) Fe(1) C(18) 68.19(9) yes
C(16) Fe(1) C(17) 40.54(9) yes
C(16) Fe(1) C(18) 68.26(9) yes
C(17) Fe(1) C(18) 40.78(9) yes
Fe(1) C(1) C(2) 69.34(10) yes
Fe(1) C(1) C(5) 69.50(10) yes
Fe(1) C(1) C(6) 129.14(12) yes
C(2) C(1) C(5) 107.30(14) yes
C(2) C(1) C(6) 128.30(15) yes
C(5) C(1) C(6) 124.30(15) yes
Fe(1) C(2) C(1) 69.74(9) yes
Fe(1) C(2) C(3) 69.61(10) yes
C(1) C(2) C(3) 108.11(15) yes
Fe(1) C(3) C(2) 69.60(10) yes
Fe(1) C(3) C(4) 69.73(11) yes
C(2) C(3) C(4) 108.08(16) yes
Fe(1) C(4) C(3) 69.63(11) yes
Fe(1) C(4) C(5) 69.66(10) yes
C(3) C(4) C(5) 107.88(16) yes
Fe(1) C(5) C(1) 69.83(10) yes
Fe(1) C(5) C(4) 69.68(10) yes
C(1) C(5) C(4) 108.63(15) yes
C(1) C(6) C(7) 112.94(14) yes
C(1) C(6) C(8) 111.21(13) yes
C(7) C(6) C(8) 110.83(14) yes
C(6) C(8) C(9) 121.29(15) yes
C(6) C(8) C(13) 120.81(15) yes
C(9) C(8) C(13) 117.89(16) yes
C(8) C(9) C(10) 120.62(17) yes
C(9) C(10) C(11) 120.26(18) yes
C(10) C(11) C(12) 119.39(19) yes
C(11) C(12) C(13) 120.35(19) yes
C(8) C(13) C(12) 121.47(17) yes
Fe(1) C(14) C(15) 70.12(11) yes
Fe(1) C(14) C(18) 69.57(12) yes
C(15) C(14) C(18) 108.09(18) yes
Fe(1) C(15) C(14) 69.37(11) yes
Fe(1) C(15) C(16) 69.79(12) yes
C(14) C(15) C(16) 108.05(17) yes
Fe(1) C(16) C(15) 70.06(12) yes
Fe(1) C(16) C(17) 69.36(13) yes
C(15) C(16) C(17) 108.24(18) yes
Fe(1) C(17) C(16) 70.10(12) yes
Fe(1) C(17) C(18) 69.61(12) yes
C(16) C(17) C(18) 107.89(19) yes
Fe(1) C(18) C(14) 69.84(12) yes
Fe(1) C(18) C(17) 69.62(12) yes
C(14) C(18) C(17) 107.73(19) yes
Fe(1) C(2) H(1) 126.008 no
C(1) C(2) H(1) 125.457 no
C(3) C(2) H(1) 126.434 no
Fe(1) C(3) H(2) 126.562 no
C(2) C(3) H(2) 125.300 no
C(4) C(3) H(2) 126.615 no
Fe(1) C(4) H(3) 126.047 no
C(3) C(4) H(3) 126.047 no
C(5) C(4) H(3) 126.076 no
Fe(1) C(5) H(4) 125.816 no
C(1) C(5) H(4) 124.759 no
C(4) C(5) H(4) 126.608 no
C(1) C(6) H(5) 107.064 no
C(7) C(6) H(5) 107.350 no
C(8) C(6) H(5) 107.140 no
C(6) C(7) H(6) 109.444 no
C(6) C(7) H(7) 109.488 no
C(6) C(7) H(8) 109.499 no
H(6) C(7) H(7) 109.478 no
H(6) C(7) H(8) 109.483 no
H(7) C(7) H(8) 109.436 no
C(8) C(9) H(9) 119.417 no
C(10) C(9) H(9) 119.958 no
C(9) C(10) H(10) 120.095 no
C(11) C(10) H(10) 119.641 no
C(10) C(11) H(11) 120.177 no
C(12) C(11) H(11) 120.414 no
C(11) C(12) H(12) 119.596 no
C(13) C(12) H(12) 120.034 no
C(8) C(13) H(13) 118.937 no
C(12) C(13) H(13) 119.593 no
Fe(1) C(14) H(14) 126.057 no
C(15) C(14) H(14) 125.862 no
C(18) C(14) H(14) 126.046 no
Fe(1) C(15) H(15) 126.743 no
C(14) C(15) H(15) 126.214 no
C(16) C(15) H(15) 125.736 no
Fe(1) C(16) H(16) 126.007 no
C(15) C(16) H(16) 125.813 no
C(17) C(16) H(16) 125.946 no
Fe(1) C(17) H(17) 125.571 no
C(16) C(17) H(17) 125.805 no
C(18) C(17) H(17) 126.306 no
Fe(1) C(18) H(18) 126.069 no
C(14) C(18) H(18) 126.138 no
C(17) C(18) H(18) 126.133 no

loop_
_geom_bond_atom_site_label_1
_geom_bond_atom_site_label_2
_geom_bond_distance
_geom_bond_publ_flag
Fe(1) C(1) 2.0430(17) yes
Fe(1) C(2) 2.0376(16) yes
Fe(1) C(3) 2.0378(18) yes
Fe(1) C(4) 2.0391(19) yes
Fe(1) C(5) 2.0388(17) yes
Fe(1) C(14) 2.035(2) yes
Fe(1) C(15) 2.0449(19) yes
Fe(1) C(16) 2.041(2) yes
Fe(1) C(17) 2.032(2) yes
Fe(1) C(18) 2.031(2) yes
C(1) C(2) 1.426(3) yes
C(1) C(5) 1.419(3) yes
C(1) C(6) 1.515(3) yes
C(2) C(3) 1.420(3) yes
C(3) C(4) 1.416(3) yes
C(4) C(5) 1.417(3) yes
C(6) C(7) 1.529(3) yes
C(6) C(8) 1.516(3) yes
C(8) C(9) 1.393(3) yes
C(8) C(13) 1.383(3) yes
C(9) C(10) 1.391(3) yes
C(10) C(11) 1.373(3) yes
C(11) C(12) 1.381(3) yes
C(12) C(13) 1.373(3) yes
C(14) C(15) 1.413(3) yes
C(14) C(18) 1.410(3) yes
C(15) C(16) 1.403(3) yes
C(16) C(17) 1.411(3) yes
C(17) C(18) 1.415(4) yes
C(2) H(1) 0.930 no
C(3) H(2) 0.930 no
C(4) H(3) 0.930 no
C(5) H(4) 0.930 no
C(6) H(5) 0.980 no
C(7) H(6) 0.960 no
C(7) H(7) 0.960 no
C(7) H(8) 0.960 no
C(9) H(9) 0.930 no
C(10) H(10) 0.930 no
C(11) H(11) 0.930 no
C(12) H(12) 0.930 no
C(13) H(13) 0.930 no
C(14) H(14) 0.930 no
C(15) H(15) 0.930 no
C(16) H(16) 0.930 no
C(17) H(17) 0.930 no
C(18) H(18) 0.930 no

loop_
_geom_contact_atom_site_label_1
_geom_contact_atom_site_label_2
_geom_contact_distance
_geom_contact_publ_flag
_geom_contact_site_symmetry_2
C(1) C(9) 3.021(3) no .
C(2) C(7) 3.041(3) no .
C(2) C(8) 3.573(3) no .
C(5) C(8) 3.237(3) no .
C(7) C(9) 3.206(3) no .
C(7) C(13) 3.462(3) no .
C(8) C(11) 2.793(3) no .
C(9) C(12) 2.752(3) no .
C(10) C(13) 2.749(3) no .
C(4) C(17) 3.575(3) no 3_756
C(17) C(4) 3.575(3) no 3_746
Fe(1) H(5) 3.2917 no .
Fe(1) H(8) 3.5072 no .
C(1) H(2) 3.1995 no .
C(1) H(3) 3.1995 no .
C(1) H(6) 2.7229 no .
C(1) H(7) 3.3536 no .
C(1) H(8) 2.7388 no .
C(1) H(9) 2.8196 no .
C(1) H(14) 3.4376 no .
C(2) H(3) 3.1931 no .
C(2) H(4) 3.1860 no .
C(2) H(5) 3.3034 no .
C(2) H(6) 2.8427 no .
C(2) H(8) 3.0744 no .
C(2) H(9) 3.0980 no .
C(2) H(15) 3.4584 no .
C(3) H(4) 3.1895 no .
C(3) H(16) 3.4155 no .
C(4) H(1) 3.1940 no .
C(4) H(17) 3.3816 no .
C(5) H(1) 3.1877 no .
C(5) H(2) 3.1897 no .
C(5) H(5) 2.7379 no .
C(5) H(18) 3.4119 no .
C(6) H(1) 2.9376 no .
C(6) H(4) 2.8455 no .
C(6) H(9) 2.6818 no .
C(6) H(13) 2.6542 no .
C(6) H(14) 3.4572 no .
C(7) H(1) 2.8556 no .
C(7) H(9) 3.1556 no .
C(7) H(13) 3.5723 no .
C(7) H(14) 3.4040 no .
C(8) H(4) 3.2876 no .
C(8) H(6) 2.7405 no .
C(8) H(7) 2.6462 no .
C(8) H(8) 3.3285 no .
C(8) H(10) 3.2566 no .
C(8) H(12) 3.2390 no .
C(9) H(5) 3.2979 no .
C(9) H(6) 3.0001 no .
C(9) H(7) 3.4314 no .
C(9) H(11) 3.2370 no .
C(9) H(13) 3.2181 no .
C(10) H(12) 3.2156 no .
C(11) H(9) 3.2331 no .
C(11) H(13) 3.2255 no .
C(12) H(10) 3.2171 no .
C(13) H(5) 2.5347 no .
C(13) H(7) 3.2839 no .
C(13) H(9) 3.2194 no .
C(13) H(11) 3.2292 no .
C(14) H(5) 3.4171 no .
C(14) H(8) 3.1592 no .
C(14) H(16) 3.1755 no .
C(14) H(17) 3.1808 no .
C(15) H(1) 3.4454 no .
C(15) H(17) 3.1758 no .
C(15) H(18) 3.1829 no .
C(16) H(2) 3.4242 no .
C(16) H(14) 3.1746 no .
C(16) H(18) 3.1830 no .
C(17) H(3) 3.3915 no .
C(17) H(14) 3.1804 no .
C(17) H(15) 3.1765 no .
C(18) H(4) 3.4092 no .
C(18) H(15) 3.1830 no .
C(18) H(16) 3.1827 no .
H(1) H(2) 2.5099 no .
H(1) H(6) 2.4341 no .
H(1) H(8) 2.8495 no .
H(1) H(9) 3.1614 no .
H(1) H(15) 3.3376 no .
H(2) H(3) 2.5177 no .
H(2) H(16) 3.2946 no .
H(3) H(4) 2.5190 no .
H(3) H(17) 3.2461 no .
H(4) H(5) 2.7336 no .
H(4) H(18) 3.2795 no .
H(5) H(6) 2.8231 no .
H(5) H(7) 2.3498 no .
H(5) H(8) 2.3136 no .
H(5) H(9) 3.5858 no .
H(5) H(13) 2.3173 no .
H(5) H(14) 3.0628 no .
H(6) H(9) 2.7210 no .
H(7) H(9) 3.5707 no .
H(7) H(13) 3.3168 no .
H(8) H(14) 2.6304 no .
H(8) H(15) 3.5212 no .
H(9) H(10) 2.3217 no .
H(10) H(11) 2.3000 no .
H(11) H(12) 2.3115 no .
H(12) H(13) 2.2977 no .
H(14) H(15) 2.5068 no .
H(14) H(18) 2.5058 no .
H(15) H(16) 2.4902 no .
H(16) H(17) 2.5009 no .
H(17) H(18) 2.5145 no .
C(1) H(2) 3.3597 no 3_656
C(2) H(3) 3.5502 no 3_646
C(2) H(16) 3.0741 no 3_656
C(2) H(17) 3.4943 no 1_455
C(2) H(18) 3.3969 no 1_455
C(3) H(15) 3.2036 no 3_656
C(3) H(16) 3.0586 no 3_656
C(4) H(1) 3.3608 no 3_656
C(4) H(2) 3.1115 no 3_656
C(4) H(10) 3.4623 no 3_646
C(4) H(15) 3.5846 no 3_656
C(4) H(17) 3.2251 no 3_756
C(5) H(2) 2.7797 no 3_656
C(5) H(17) 3.2371 no 3_756
C(7) H(11) 3.2265 no 1_545
C(7) H(11) 3.3143 no 2_557
C(7) H(12) 3.4207 no 1_545
C(7) H(12) 3.5333 no 2_457
C(7) H(13) 3.3195 no 2_457
C(7) H(14) 3.1830 no 2_447
C(7) H(18) 3.3718 no 1_455
C(8) H(2) 3.4844 no 3_656
C(8) H(13) 3.2193 no 2_457
C(9) H(2) 3.1504 no 3_656
C(9) H(3) 3.5662 no 3_656
C(9) H(13) 3.1110 no 2_457
C(9) H(16) 3.5851 no 3_656
C(9) H(18) 3.5985 no 1_455
C(10) H(2) 3.5238 no 3_656
C(10) H(3) 2.9488 no 3_656
C(10) H(7) 3.3706 no 2_457
C(10) H(13) 3.3608 no 2_457
C(11) H(3) 3.4493 no 3_656
C(11) H(5) 3.0787 no 2_457
C(11) H(6) 3.5359 no 1_565
C(11) H(7) 3.1967 no 2_457
C(11) H(8) 3.2808 no 1_565
C(11) H(8) 3.4258 no 2_457
C(11) H(14) 3.5295 no 2_457
C(11) H(15) 3.4167 no 1_565
C(12) H(5) 3.0336 no 2_457
C(12) H(8) 3.1631 no 1_565
C(12) H(14) 3.2615 no 2_457
C(12) H(15) 3.0775 no 1_565
C(13) H(5) 3.5542 no 2_457
C(13) H(7) 3.4355 no 2_557
C(13) H(13) 3.5368 no 2_457
C(13) H(15) 3.2184 no 1_565
C(14) H(7) 3.2258 no 2_547
C(14) H(10) 3.3402 no 1_645
C(14) H(11) 3.2563 no 1_645
C(14) H(12) 3.2493 no 2_557
C(15) H(2) 3.4608 no 3_646
C(15) H(10) 3.1896 no 1_645
C(16) H(3) 3.2706 no 3_746
C(16) H(9) 3.5028 no 3_646
C(16) H(10) 3.3316 no 1_645
C(16) H(17) 3.3420 no 3_746
C(17) H(1) 3.1977 no 1_655
C(17) H(3) 2.8705 no 3_746
C(17) H(4) 3.4626 no 3_746
C(17) H(10) 3.5587 no 1_645
C(17) H(16) 3.4572 no 3_756
C(18) H(1) 3.0923 no 1_655
C(18) H(6) 3.1961 no 1_655
C(18) H(10) 3.5618 no 1_645
C(18) H(11) 3.1460 no 1_645
C(18) H(12) 3.4279 no 2_557
H(1) C(4) 3.3608 no 3_646
H(1) C(17) 3.1977 no 1_455
H(1) C(18) 3.0923 no 1_455
H(1) H(3) 2.9133 no 3_646
H(1) H(11) 3.2809 no 1_545
H(1) H(16) 3.1906 no 3_656
H(1) H(17) 2.8994 no 1_455
H(1) H(18) 2.6810 no 1_455
H(2) C(1) 3.3597 no 3_646
H(2) C(4) 3.1115 no 3_646
H(2) C(5) 2.7797 no 3_646
H(2) C(8) 3.4844 no 3_646
H(2) C(9) 3.1504 no 3_646
H(2) C(10) 3.5238 no 3_646
H(2) C(15) 3.4608 no 3_656
H(2) H(3) 3.3544 no 3_646
H(2) H(4) 2.7950 no 3_646
H(2) H(9) 3.1926 no 3_646
H(2) H(15) 2.8244 no 3_656
H(2) H(16) 3.1502 no 3_656
H(2) H(17) 3.5493 no 1_455
H(3) C(2) 3.5502 no 3_656
H(3) C(9) 3.5662 no 3_646
H(3) C(10) 2.9488 no 3_646
H(3) C(11) 3.4493 no 3_646
H(3) C(16) 3.2706 no 3_756
H(3) C(17) 2.8705 no 3_756
H(3) H(1) 2.9133 no 3_656
H(3) H(2) 3.3544 no 3_656
H(3) H(10) 2.6855 no 3_646
H(3) H(11) 3.5574 no 3_646
H(3) H(15) 3.5486 no 3_656
H(3) H(16) 3.4155 no 3_756
H(3) H(17) 2.7037 no 3_756
H(4) C(17) 3.4626 no 3_756
H(4) H(2) 2.7950 no 3_656
H(4) H(10) 3.4930 no 1_655
H(4) H(15) 3.5213 no 1_565
H(4) H(17) 2.7373 no 3_756
H(5) C(11) 3.0787 no 2_557
H(5) C(12) 3.0336 no 2_557
H(5) C(13) 3.5542 no 2_557
H(5) H(11) 3.2519 no 2_557
H(5) H(12) 3.1988 no 2_557
H(6) C(11) 3.5359 no 1_545
H(6) C(18) 3.1961 no 1_455
H(6) H(11) 2.7739 no 1_545
H(6) H(12) 2.9509 no 2_457
H(6) H(13) 3.1037 no 2_457
H(6) H(14) 3.3598 no 2_447
H(6) H(18) 2.4183 no 1_455
H(7) C(10) 3.3706 no 2_557
H(7) C(11) 3.1967 no 2_557
H(7) C(13) 3.4355 no 2_457
H(7) C(14) 3.2258 no 2_447
H(7) H(10) 3.2558 no 2_557
H(7) H(11) 2.9416 no 2_557
H(7) H(12) 3.2331 no 2_457
H(7) H(13) 2.7777 no 2_457
H(7) H(14) 2.7115 no 2_447
H(8) C(11) 3.2808 no 1_545
H(8) C(11) 3.4258 no 2_557
H(8) C(12) 3.1631 no 1_545
H(8) H(11) 2.8511 no 1_545
H(8) H(11) 2.9441 no 2_557
H(8) H(12) 2.5958 no 1_545
H(8) H(14) 2.9846 no 2_447
H(9) C(16) 3.5028 no 3_656
H(9) H(2) 3.1926 no 3_656
H(9) H(13) 3.4114 no 2_457
H(9) H(16) 2.7921 no 3_656
H(9) H(18) 2.8381 no 1_455
H(10) C(4) 3.4623 no 3_656
H(10) C(14) 3.3402 no 1_465
H(10) C(15) 3.1896 no 1_465
H(10) C(16) 3.3316 no 1_465
H(10) C(17) 3.5587 no 1_465
H(10) C(18) 3.5618 no 1_465
H(10) H(3) 2.6855 no 3_656
H(10) H(4) 3.4930 no 1_455
H(10) H(7) 3.2558 no 2_457
H(10) H(15) 3.4874 no 1_465
H(10) H(17) 3.4258 no 3_656
H(11) C(7) 3.2265 no 1_565
H(11) C(7) 3.3143 no 2_457
H(11) C(14) 3.2563 no 1_465
H(11) C(18) 3.1460 no 1_465
H(11) H(1) 3.2809 no 1_565
H(11) H(3) 3.5574 no 3_656
H(11) H(5) 3.2519 no 2_457
H(11) H(6) 2.7739 no 1_565
H(11) H(7) 2.9416 no 2_457
H(11) H(8) 2.8511 no 1_565
H(11) H(8) 2.9441 no 2_457
H(11) H(14) 3.3187 no 1_465
H(11) H(14) 3.1469 no 2_457
H(11) H(18) 3.1222 no 1_465
H(12) C(7) 3.4207 no 1_565
H(12) C(7) 3.5333 no 2_557
H(12) C(14) 3.2493 no 2_457
H(12) C(18) 3.4279 no 2_457
H(12) H(5) 3.1988 no 2_457
H(12) H(6) 2.9509 no 2_557
H(12) H(7) 3.2331 no 2_557
H(12) H(8) 2.5958 no 1_565
H(12) H(14) 3.2691 no 1_565
H(12) H(14) 2.6216 no 2_457
H(12) H(15) 3.2707 no 1_565
H(12) H(18) 2.9997 no 2_457
H(13) C(7) 3.3195 no 2_557
H(13) C(8) 3.2193 no 2_557
H(13) C(9) 3.1110 no 2_557
H(13) C(10) 3.3608 no 2_557
H(13) C(13) 3.5368 no 2_557
H(13) H(6) 3.1037 no 2_557
H(13) H(7) 2.7777 no 2_557
H(13) H(9) 3.4114 no 2_557
H(13) H(15) 3.5092 no 1_565
H(14) C(7) 3.1830 no 2_547
H(14) C(11) 3.5295 no 2_557
H(14) C(12) 3.2615 no 2_557
H(14) H(6) 3.3598 no 2_547
H(14) H(7) 2.7115 no 2_547
H(14) H(8) 2.9846 no 2_547
H(14) H(11) 3.3187 no 1_645
H(14) H(11) 3.1469 no 2_557
H(14) H(12) 3.2691 no 1_545
H(14) H(12) 2.6216 no 2_557
H(15) C(3) 3.2036 no 3_646
H(15) C(4) 3.5846 no 3_646
H(15) C(11) 3.4167 no 1_545
H(15) C(12) 3.0775 no 1_545
H(15) C(13) 3.2184 no 1_545
H(15) H(2) 2.8244 no 3_646
H(15) H(3) 3.5486 no 3_646
H(15) H(4) 3.5213 no 1_545
H(15) H(10) 3.4874 no 1_645
H(15) H(12) 3.2707 no 1_545
H(15) H(13) 3.5092 no 1_545
H(16) C(2) 3.0741 no 3_646
H(16) C(3) 3.0586 no 3_646
H(16) C(9) 3.5851 no 3_646
H(16) C(17) 3.4572 no 3_746
H(16) H(1) 3.1906 no 3_646
H(16) H(2) 3.1502 no 3_646
H(16) H(3) 3.4155 no 3_746
H(16) H(9) 2.7921 no 3_646
H(16) H(17) 2.7802 no 3_746
H(16) H(18) 3.4829 no 3_746
H(17) C(2) 3.4943 no 1_655
H(17) C(4) 3.2251 no 3_746
H(17) C(5) 3.2371 no 3_746
H(17) C(16) 3.3420 no 3_756
H(17) H(1) 2.8994 no 1_655
H(17) H(2) 3.5493 no 1_655
H(17) H(3) 2.7037 no 3_746
H(17) H(4) 2.7373 no 3_746
H(17) H(10) 3.4258 no 3_646
H(17) H(16) 2.7802 no 3_756
H(18) C(2) 3.3969 no 1_655
H(18) C(7) 3.3718 no 1_655
H(18) C(9) 3.5985 no 1_655
H(18) H(1) 2.6810 no 1_655
H(18) H(6) 2.4183 no 1_655
H(18) H(9) 2.8381 no 1_655
H(18) H(11) 3.1222 no 1_645
H(18) H(12) 2.9997 no 2_557
H(18) H(16) 3.4829 no 3_756

loop_
_geom_torsion_atom_site_label_1
_geom_torsion_atom_site_label_2
_geom_torsion_atom_site_label_3
_geom_torsion_atom_site_label_4
_geom_torsion
_geom_torsion_publ_flag
C(1) Fe(1) C(2) C(1) 0.00(7) no
C(1) Fe(1) C(2) C(3) 119.38(12) no
C(2) Fe(1) C(1) C(2) -0.00(8) no
C(2) Fe(1) C(1) C(5) -118.71(12) no
C(2) Fe(1) C(1) C(6) 123.17(18) no
C(1) Fe(1) C(3) C(2) -37.76(7) no
C(1) Fe(1) C(3) C(4) 81.61(8) no
C(3) Fe(1) C(1) C(2) 37.64(7) no
C(3) Fe(1) C(1) C(5) -81.07(8) no
C(3) Fe(1) C(1) C(6) 160.80(15) no
C(1) Fe(1) C(4) C(3) -81.81(8) no
C(1) Fe(1) C(4) C(5) 37.32(7) no
C(4) Fe(1) C(1) C(2) 81.40(8) no
C(4) Fe(1) C(1) C(5) -37.31(7) no
C(4) Fe(1) C(1) C(6) -155.44(15) no
C(1) Fe(1) C(5) C(1) 0.00(7) no
C(1) Fe(1) C(5) C(4) -119.93(12) no
C(5) Fe(1) C(1) C(2) 118.71(11) no
C(5) Fe(1) C(1) C(5) 0.00(7) no
C(5) Fe(1) C(1) C(6) -118.13(17) no
C(1) Fe(1) C(14) C(15) 125.19(8) no
C(1) Fe(1) C(14) C(18) -115.67(8) no
C(14) Fe(1) C(1) C(2) -116.80(8) no
C(14) Fe(1) C(1) C(5) 124.50(8) no
C(14) Fe(1) C(1) C(6) 6.37(15) no
C(1) Fe(1) C(15) C(14) -74.73(10) no
C(1) Fe(1) C(15) C(16) 165.84(7) no
C(15) Fe(1) C(1) C(2) -75.49(10) no
C(15) Fe(1) C(1) C(5) 165.81(7) no
C(15) Fe(1) C(1) C(6) 47.68(16) no
C(1) Fe(1) C(17) C(16) 167.92(13) no
C(1) Fe(1) C(17) C(18) 49.0(3) no
C(17) Fe(1) C(1) C(2) 165.49(16) no
C(17) Fe(1) C(1) C(5) 46.8(2) no
C(17) Fe(1) C(1) C(6) -71.3(3) no
C(1) Fe(1) C(18) C(14) 82.82(11) no
C(1) Fe(1) C(18) C(17) -158.34(7) no
C(18) Fe(1) C(1) C(2) -159.63(8) no
C(18) Fe(1) C(1) C(5) 81.66(10) no
C(18) Fe(1) C(1) C(6) -36.47(17) no
C(2) Fe(1) C(3) C(2) -0.00(8) no
C(2) Fe(1) C(3) C(4) 119.37(13) no
C(3) Fe(1) C(2) C(1) -119.38(13) no
C(3) Fe(1) C(2) C(3) 0.00(8) no
C(2) Fe(1) C(4) C(3) -37.71(7) no
C(2) Fe(1) C(4) C(5) 81.42(8) no
C(4) Fe(1) C(2) C(1) -81.80(8) no
C(4) Fe(1) C(2) C(3) 37.58(7) no
C(2) Fe(1) C(5) C(1) 38.16(7) no
C(2) Fe(1) C(5) C(4) -81.77(8) no
C(5) Fe(1) C(2) C(1) -37.94(7) no
C(5) Fe(1) C(2) C(3) 81.44(8) no
C(2) Fe(1) C(14) C(15) 82.08(10) no
C(2) Fe(1) C(14) C(18) -158.78(7) no
C(14) Fe(1) C(2) C(1) 82.10(10) no
C(14) Fe(1) C(2) C(3) -158.52(8) no
C(2) Fe(1) C(15) C(14) -116.69(8) no
C(2) Fe(1) C(15) C(16) 123.87(8) no
C(15) Fe(1) C(2) C(1) 124.82(8) no
C(15) Fe(1) C(2) C(3) -115.80(8) no
C(2) Fe(1) C(16) C(15) -75.78(11) no
C(2) Fe(1) C(16) C(17) 164.71(7) no
C(16) Fe(1) C(2) C(1) 166.05(8) no
C(16) Fe(1) C(2) C(3) -74.57(10) no
C(2) Fe(1) C(18) C(14) 49.0(3) no
C(2) Fe(1) C(18) C(17) 167.89(14) no
C(18) Fe(1) C(2) C(1) 47.1(3) no
C(18) Fe(1) C(2) C(3) 166.43(17) no
C(3) Fe(1) C(4) C(3) -0.00(8) no
C(3) Fe(1) C(4) C(5) 119.14(13) no
C(4) Fe(1) C(3) C(2) -119.37(13) no
C(4) Fe(1) C(3) C(4) 0.00(8) no
C(3) Fe(1) C(5) C(1) 82.19(8) no
C(3) Fe(1) C(5) C(4) -37.74(7) no
C(5) Fe(1) C(3) C(2) -81.61(8) no
C(5) Fe(1) C(3) C(4) 37.76(7) no
C(3) Fe(1) C(14) C(15) 46.4(3) no
C(3) Fe(1) C(14) C(18) 165.53(15) no
C(14) Fe(1) C(3) C(2) 49.8(3) no
C(14) Fe(1) C(3) C(4) 169.19(16) no
C(3) Fe(1) C(15) C(14) -159.82(7) no
C(3) Fe(1) C(15) C(16) 80.75(10) no
C(15) Fe(1) C(3) C(2) 82.96(10) no
C(15) Fe(1) C(3) C(4) -157.67(7) no
C(3) Fe(1) C(16) C(15) -117.09(9) no
C(3) Fe(1) C(16) C(17) 123.40(8) no
C(16) Fe(1) C(3) C(2) 124.82(8) no
C(16) Fe(1) C(3) C(4) -115.81(9) no
C(3) Fe(1) C(17) C(16) -75.64(12) no
C(3) Fe(1) C(17) C(18) 165.47(8) no
C(17) Fe(1) C(3) C(2) 166.13(9) no
C(17) Fe(1) C(3) C(4) -74.50(12) no
C(4) Fe(1) C(5) C(1) 119.93(12) no
C(4) Fe(1) C(5) C(4) -0.00(8) no
C(5) Fe(1) C(4) C(3) -119.14(13) no
C(5) Fe(1) C(4) C(5) 0.00(7) no
C(4) Fe(1) C(15) C(14) 164.60(14) no
C(4) Fe(1) C(15) C(16) 45.2(2) no
C(15) Fe(1) C(4) C(3) 50.2(2) no
C(15) Fe(1) C(4) C(5) 169.37(14) no
C(4) Fe(1) C(16) C(15) -159.65(8) no
C(4) Fe(1) C(16) C(17) 80.85(10) no
C(16) Fe(1) C(4) C(3) 82.08(10) no
C(16) Fe(1) C(4) C(5) -158.79(8) no
C(4) Fe(1) C(17) C(16) -116.61(9) no
C(4) Fe(1) C(17) C(18) 124.51(9) no
C(17) Fe(1) C(4) C(3) 124.17(9) no
C(17) Fe(1) C(4) C(5) -116.70(9) no
C(4) Fe(1) C(18) C(14) 166.86(8) no
C(4) Fe(1) C(18) C(17) -74.30(12) no
C(18) Fe(1) C(4) C(3) 165.22(9) no
C(18) Fe(1) C(4) C(5) -75.64(11) no
C(5) Fe(1) C(14) C(15) 166.83(7) no
C(5) Fe(1) C(14) C(18) -74.02(11) no
C(14) Fe(1) C(5) C(1) -75.46(10) no
C(14) Fe(1) C(5) C(4) 164.61(8) no
C(5) Fe(1) C(16) C(15) 166.76(13) no
C(5) Fe(1) C(16) C(17) 47.3(2) no
C(16) Fe(1) C(5) C(1) 167.34(15) no
C(16) Fe(1) C(5) C(4) 47.41(19) no
C(5) Fe(1) C(17) C(16) -158.83(7) no
C(5) Fe(1) C(17) C(18) 82.29(10) no
C(17) Fe(1) C(5) C(1) -159.23(8) no
C(17) Fe(1) C(5) C(4) 80.84(10) no
C(5) Fe(1) C(18) C(14) 125.39(8) no
C(5) Fe(1) C(18) C(17) -115.77(8) no
C(18) Fe(1) C(5) C(1) -116.46(8) no
C(18) Fe(1) C(5) C(4) 123.61(8) no
C(14) Fe(1) C(15) C(14) -0.00(9) no
C(14) Fe(1) C(15) C(16) -119.43(14) no
C(15) Fe(1) C(14) C(15) -0.00(8) no
C(15) Fe(1) C(14) C(18) 119.15(14) no
C(14) Fe(1) C(16) C(15) 37.61(9) no
C(14) Fe(1) C(16) C(17) -81.89(10) no
C(16) Fe(1) C(14) C(15) -37.29(8) no
C(16) Fe(1) C(14) C(18) 81.85(10) no
C(14) Fe(1) C(17) C(16) 81.05(10) no
C(14) Fe(1) C(17) C(18) -37.84(9) no
C(17) Fe(1) C(14) C(15) -81.13(10) no
C(17) Fe(1) C(14) C(18) 38.01(9) no
C(14) Fe(1) C(18) C(14) -0.00(9) no
C(14) Fe(1) C(18) C(17) 118.85(16) no
C(18) Fe(1) C(14) C(15) -119.15(15) no
C(18) Fe(1) C(14) C(18) 0.00(10) no
C(15) Fe(1) C(16) C(15) 0.00(8) no
C(15) Fe(1) C(16) C(17) -119.51(14) no
C(16) Fe(1) C(15) C(14) 119.43(14) no
C(16) Fe(1) C(15) C(16) -0.00(9) no
C(15) Fe(1) C(17) C(16) 37.25(8) no
C(15) Fe(1) C(17) C(18) -81.64(10) no
C(17) Fe(1) C(15) C(14) 81.84(10) no
C(17) Fe(1) C(15) C(16) -37.59(9) no
C(15) Fe(1) C(18) C(14) -37.67(8) no
C(15) Fe(1) C(18) C(17) 81.18(9) no
C(18) Fe(1) C(15) C(14) 37.73(8) no
C(18) Fe(1) C(15) C(16) -81.70(9) no
C(16) Fe(1) C(17) C(16) 0.00(9) no
C(16) Fe(1) C(17) C(18) -118.89(16) no
C(17) Fe(1) C(16) C(15) 119.51(15) no
C(17) Fe(1) C(16) C(17) 0.00(10) no
C(16) Fe(1) C(18) C(14) -81.06(10) no
C(16) Fe(1) C(18) C(17) 37.78(9) no
C(18) Fe(1) C(16) C(15) 81.51(10) no
C(18) Fe(1) C(16) C(17) -38.00(9) no
C(17) Fe(1) C(18) C(14) -118.85(16) no
C(17) Fe(1) C(18) C(17) 0.00(10) no
C(18) Fe(1) C(17) C(16) 118.89(16) no
C(18) Fe(1) C(17) C(18) 0.00(10) no
Fe(1) C(1) C(2) Fe(1) -0.0 no
Fe(1) C(1) C(2) C(3) -59.25(9) no
Fe(1) C(1) C(5) Fe(1) 0.0 no
Fe(1) C(1) C(5) C(4) 59.05(9) no
Fe(1) C(1) C(6) C(7) -73.40(17) no
Fe(1) C(1) C(6) C(8) 161.27(11) no
C(2) C(1) C(5) Fe(1) -59.27(12) no
C(2) C(1) C(5) C(4) -0.21(18) no
C(5) C(1) C(2) Fe(1) 59.37(12) no
C(5) C(1) C(2) C(3) 0.13(18) no
C(2) C(1) C(6) C(7) 20.2(3) no
C(2) C(1) C(6) C(8) -105.12(19) no
C(6) C(1) C(2) Fe(1) -124.18(18) no
C(6) C(1) C(2) C(3) 176.58(15) no
C(5) C(1) C(6) C(7) -163.90(14) no
C(5) C(1) C(6) C(8) 70.8(2) no
C(6) C(1) C(5) Fe(1) 124.11(16) no
C(6) C(1) C(5) C(4) -176.84(14) no
Fe(1) C(2) C(3) Fe(1) 0.0 no
Fe(1) C(2) C(3) C(4) -59.32(10) no
C(1) C(2) C(3) Fe(1) 59.33(12) no
C(1) C(2) C(3) C(4) 0.01(19) no
Fe(1) C(3) C(4) Fe(1) 0.0 no
Fe(1) C(3) C(4) C(5) -59.38(11) no
C(2) C(3) C(4) Fe(1) 59.24(13) no
C(2) C(3) C(4) C(5) -0.1(2) no
Fe(1) C(4) C(5) Fe(1) -0.0 no
Fe(1) C(4) C(5) C(1) -59.14(10) no
C(3) C(4) C(5) Fe(1) 59.36(13) no
C(3) C(4) C(5) C(1) 0.22(19) no
C(1) C(6) C(8) C(9) 52.35(19) no
C(1) C(6) C(8) C(13) -128.59(14) no
C(7) C(6) C(8) C(9) -74.15(18) no
C(7) C(6) C(8) C(13) 104.91(16) no
C(6) C(8) C(9) C(10) 179.16(13) no
C(6) C(8) C(13) C(12) -179.32(13) no
C(9) C(8) C(13) C(12) -0.2(3) no
C(13) C(8) C(9) C(10) 0.1(3) no
C(8) C(9) C(10) C(11) 0.7(3) no
C(9) C(10) C(11) C(12) -1.3(3) no
C(10) C(11) C(12) C(13) 1.1(3) no
C(11) C(12) C(13) C(8) -0.4(3) no
Fe(1) C(14) C(15) Fe(1) 0.0 no
Fe(1) C(14) C(15) C(16) 59.27(11) no
Fe(1) C(14) C(18) Fe(1) -0.0 no
Fe(1) C(14) C(18) C(17) -59.54(12) no
C(15) C(14) C(18) Fe(1) 59.78(14) no
C(15) C(14) C(18) C(17) 0.2(3) no
C(18) C(14) C(15) Fe(1) -59.43(15) no
C(18) C(14) C(15) C(16) -0.2(3) no
Fe(1) C(15) C(16) Fe(1) -0.0 no
Fe(1) C(15) C(16) C(17) 59.04(12) no
C(14) C(15) C(16) Fe(1) -59.01(14) no
C(14) C(15) C(16) C(17) 0.0(2) no
Fe(1) C(16) C(17) Fe(1) 0.0 no
Fe(1) C(16) C(17) C(18) 59.59(12) no
C(15) C(16) C(17) Fe(1) -59.47(14) no
C(15) C(16) C(17) C(18) 0.1(3) no
Fe(1) C(17) C(18) Fe(1) 0.0 no
Fe(1) C(17) C(18) C(14) 59.69(12) no
C(16) C(17) C(18) Fe(1) -59.90(15) no
C(16) C(17) C(18) C(14) -0.2(3) no
